data_4025475
loop_
_publ_author_name
'Mercedes Amat'
'Robert Fabregat'
'Rosa Griera'
'Pedro Florindo'
'Elies Molins'
'Joan Bosch'

_publ_section_title
;
 Biomimetic Construction of the Hydroquinoline Ring System.
 Diastereodivergent Enantioselective Synthesis of
 2,5-Disubstitutedcis-Decahydroquinolines
;
_journal_name_full 'Journal of Organic Chemistry'
_journal_page_first 3797
_journal_page_last 3805
_journal_paper_doi 10.1021/jo1005894
_journal_volume 75
_journal_year 2010
_chemical_absolute_configuration syn
_chemical_compound_source 'synthesis as described'
_chemical_formula_moiety 'C17 H31 N1 O3'
_chemical_formula_sum 'C34 H62 N2 O6'
_chemical_formula_weight 594.86
_chemical_name_systematic
;
 ?
;
_space_group_IT_number 4
_symmetry_cell_setting monoclinic
_symmetry_Int_Tables_number 4
_symmetry_space_group_name_Hall 'P 2yb'
_symmetry_space_group_name_H-M 'P 1 21 1'
_atom_sites_solution_hydrogens geom
_atom_sites_solution_primary direct
_atom_sites_solution_secondary difmap
_audit_conform_dict_location ftp://ftp.iucr.org/pub/cif_core.dic
_audit_conform_dict_name cif_core.dic
_audit_conform_dict_version 2.3
_audit_creation_date 2008-03-03T20:13:18-00:00
_audit_creation_method 'WinGX routine CIF_UPDATE'
_cell_angle_alpha 90
_cell_angle_beta 114.66(4)
_cell_angle_gamma 90
_cell_formula_units_Z 2
_cell_length_a 10.158(9)
_cell_length_b 16.049(13)
_cell_length_c 11.660(4)
_cell_measurement_reflns_used 0
_cell_measurement_temperature 293(2)
_cell_measurement_theta_max 0
_cell_measurement_theta_min 0
_cell_measurement_wavelength 0.71073
_cell_volume 1728(2)
_computing_cell_refinement 'CAD4 Express (Enraf Nonius, 1994)'
_computing_data_collection 'CAD4 Express (Enraf Nonius, 1994)'
_computing_data_reduction 'XCAD4 (Harms & Wocadlo, 1995)'
_computing_molecular_graphics 'Ortep-3 for Windows (Farrugia, 1997)'
_computing_publication_material 'WinGX publication routines (Farrugia, 1999)'
_computing_structure_refinement 'SHELXL-97 (Sheldrick, 1997)'
_computing_structure_solution 'SHELXS-97 (Sheldrick, 1997)'
_diffrn_ambient_temperature 293(2)
_diffrn_detector 'scintillation LiI'
_diffrn_detector_dtime 1.195
_diffrn_measured_fraction_theta_full 0.997
_diffrn_measured_fraction_theta_max 0.997
_diffrn_measurement_device '\k-geometry diffractometer'
_diffrn_measurement_device_type 'Enraf Nonius CAD4'
_diffrn_measurement_method 'non-profiled omega scans'
_diffrn_orient_matrix_type
;
  x-axis points to radiation source
  the matrix is specified in reciprocal space
;
_diffrn_orient_matrix_UB_11 0.062471
_diffrn_orient_matrix_UB_12 -0.042768
_diffrn_orient_matrix_UB_13 -0.01529
_diffrn_orient_matrix_UB_21 0.050111
_diffrn_orient_matrix_UB_22 -0.01059
_diffrn_orient_matrix_UB_23 0.092781
_diffrn_orient_matrix_UB_31 -0.072953
_diffrn_orient_matrix_UB_32 -0.044075
_diffrn_orient_matrix_UB_33 -0.007867
_diffrn_radiation_monochromator graphite
_diffrn_radiation_probe x-ray
_diffrn_radiation_type MoK\a
_diffrn_radiation_wavelength 0.71073
_diffrn_reflns_av_R_equivalents 0
_diffrn_reflns_av_unetI/netI 0.1201
_diffrn_reflns_limit_h_max 10
_diffrn_reflns_limit_h_min -12
_diffrn_reflns_limit_k_max 0
_diffrn_reflns_limit_k_min -19
_diffrn_reflns_limit_l_max 13
_diffrn_reflns_limit_l_min 0
_diffrn_reflns_number 3149
_diffrn_reflns_theta_full 24.99
_diffrn_reflns_theta_max 24.99
_diffrn_reflns_theta_min 1.92
_diffrn_source 'Enraf Nonius FR590'
_diffrn_standards_decay_% 0
_diffrn_standards_interval_time 60
_diffrn_standards_number 1
_exptl_absorpt_coefficient_mu 0.077
_exptl_absorpt_correction_type none
_exptl_crystal_colour colorless
_exptl_crystal_density_diffrn 1.144
_exptl_crystal_density_method 'not measured'
_exptl_crystal_description prism
_exptl_crystal_F_000 656
_exptl_crystal_size_max 0.32
_exptl_crystal_size_mid 0.27
_exptl_crystal_size_min 0.18
_refine_diff_density_max 0.232
_refine_diff_density_min -0.248
_refine_diff_density_rms 0.055
_refine_ls_abs_structure_details 'Flack H D (1983), Acta Cryst. A39, 876-881'
_refine_ls_abs_structure_Flack 2(3)
_refine_ls_extinction_method none
_refine_ls_goodness_of_fit_ref 0.935
_refine_ls_hydrogen_treatment mixed
_refine_ls_matrix_type full
_refine_ls_number_parameters 407
_refine_ls_number_reflns 3149
_refine_ls_number_restraints 29
_refine_ls_restrained_S_all 0.937
_refine_ls_R_factor_all 0.1621
_refine_ls_R_factor_gt 0.0736
_refine_ls_shift/su_max 0.014
_refine_ls_shift/su_mean 0.001
_refine_ls_structure_factor_coef Fsqd
_refine_ls_weighting_details 'calc w=1/[\s^2^(Fo^2^)+(0.1132P)^2^+0.0000P] where P=(Fo^2^+2Fc^2^)/3'
_refine_ls_weighting_scheme calc
_refine_ls_wR_factor_gt 0.1732
_refine_ls_wR_factor_ref 0.2087
_reflns_number_gt 1553
_reflns_number_total 3149
_reflns_threshold_expression >2sigma(I)
_cod_data_source_file jo1005894_si_004.cif
_cod_data_source_block jb60
_cod_original_cell_volume 1727(2)
_cod_original_sg_symbol_H-M 'P 21'
_cod_database_code 4025475

loop_
_symmetry_equiv_pos_as_xyz
'x, y, z'
'-x, y+1/2, -z'

loop_
_atom_site_label
_atom_site_type_symbol
_atom_site_fract_x
_atom_site_fract_y
_atom_site_fract_z
_atom_site_U_iso_or_equiv
_atom_site_adp_type
_atom_site_occupancy
_atom_site_symmetry_multiplicity
_atom_site_calc_flag
_atom_site_refinement_flags
_atom_site_disorder_assembly
_atom_site_disorder_group
N1 N 0.9560(6) 0.0739(4) 0.9944(5) 0.0394(16) Uani 1 1 d . . .
C2 C 0.9478(9) 0.1628(5) 1.0228(7) 0.047(2) Uani 1 1 d . . .
H2 H 0.9348 0.165 1.1014 0.056 Uiso 1 1 calc R . .
C3 C 0.8159(10) 0.2003(6) 0.9230(8) 0.067(3) Uani 1 1 d . . .
H3A H 0.81 0.2585 0.9431 0.08 Uiso 1 1 calc R . .
H3B H 0.7309 0.1722 0.9223 0.08 Uiso 1 1 calc R . .
C4 C 0.8150(10) 0.1943(6) 0.7914(8) 0.072(3) Uani 1 1 d . . .
H4A H 0.8637 0.2426 0.7774 0.086 Uiso 1 1 calc R . .
H4B H 0.7155 0.195 0.7283 0.086 Uiso 1 1 calc R . .
C5 C 0.8902(8) 0.1144(5) 0.7746(7) 0.046(2) Uani 1 1 d . . .
H5 H 0.9919 0.1284 0.7974 0.055 Uiso 1 1 calc R . .
C6 C 0.8254(10) 0.0847(6) 0.6364(7) 0.060(3) Uani 1 1 d . . .
H6 H 0.8112 0.134 0.583 0.073 Uiso 1 1 calc R . .
C7 C 0.6778(9) 0.0437(6) 0.5987(8) 0.068(3) Uani 1 1 d . . .
H7A H 0.6462 0.0208 0.5144 0.082 Uiso 1 1 calc R . .
H7B H 0.6081 0.0857 0.5964 0.082 Uiso 1 1 calc R . .
C8 C 0.6796(9) -0.0265(6) 0.6898(8) 0.067(3) Uani 1 1 d . . .
H8A H 0.5819 -0.0472 0.6657 0.081 Uiso 1 1 calc R . .
H8B H 0.7389 -0.0722 0.6839 0.081 Uiso 1 1 calc R . .
C9 C 0.7398(9) 0.0053(6) 0.8255(7) 0.061(2) Uani 1 1 d . . .
H9A H 0.6752 0.047 0.8337 0.074 Uiso 1 1 calc R . .
H9B H 0.7466 -0.0403 0.8822 0.074 Uiso 1 1 calc R . .
C10 C 0.8880(8) 0.0428(5) 0.8603(6) 0.0401(18) Uani 1 1 d . . .
H10 H 0.9505 -0.0014 0.8528 0.048 Uiso 1 1 calc R . .
C11 C 1.0255(9) 0.0179(5) 1.0827(7) 0.047(2) Uani 1 1 d . . .
O11 O 1.0325(6) -0.0566(4) 1.0646(5) 0.0561(16) Uani 1 1 d . . .
C12 C 1.1680(8) 0.0055(5) 1.3129(7) 0.0444(19) Uani 1 1 d . . .
O12 O 1.0892(6) 0.0535(3) 1.1973(4) 0.0589(17) Uani 1 1 d . . .
C13 C 1.0694(11) -0.0552(7) 1.3323(9) 0.089(4) Uani 1 1 d . . .
H13A H 1.0364 -0.0946 1.2642 0.134 Uiso 1 1 calc R . .
H13B H 0.9878 -0.0263 1.3346 0.134 Uiso 1 1 calc R . .
H13C H 1.1202 -0.0839 1.4107 0.134 Uiso 1 1 calc R . .
C14 C 1.2951(10) -0.0378(8) 1.3070(10) 0.090(4) Uani 1 1 d . . .
H14A H 1.3463 0.0002 1.2767 0.135 Uiso 1 1 calc R . .
H14B H 1.2621 -0.0846 1.2509 0.135 Uiso 1 1 calc R . .
H14C H 1.3585 -0.0569 1.3898 0.135 Uiso 1 1 calc R . .
C15 C 1.2141(12) 0.0727(6) 1.4125(8) 0.081(3) Uani 1 1 d . . .
H15A H 1.1301 0.1019 1.4093 0.122 Uiso 1 1 calc R . .
H15B H 1.2774 0.1111 1.3973 0.122 Uiso 1 1 calc R . .
H15C H 1.264 0.0478 1.4943 0.122 Uiso 1 1 calc R . .
C21 C 1.0875(9) 0.2100(5) 1.0469(7) 0.053(2) Uani 1 1 d . . .
H21A H 1.1658 0.1702 1.0663 0.064 Uiso 1 1 calc R . .
H21B H 1.0761 0.2392 0.9704 0.064 Uiso 1 1 calc R . .
C22 C 1.1279(10) 0.2713(5) 1.1523(8) 0.067(3) Uani 1 1 d . . .
H22A H 1.1507 0.2411 1.2303 0.08 Uiso 1 1 calc R . .
H22B H 1.215 0.3003 1.16 0.08 Uiso 1 1 calc R . .
O22 O 1.0190(9) 0.3316(4) 1.1380(6) 0.087(2) Uani 1 1 d . . .
H22 H 0.993 0.3543 1.0689 0.13 Uiso 1 1 calc R . .
C61 C 0.9293(10) 0.0273(7) 0.6119(8) 0.077(3) Uani 1 1 d . . .
H61A H 0.8879 0.011 0.5247 0.116 Uiso 1 1 calc R . .
H61B H 0.9466 -0.0214 0.6641 0.116 Uiso 1 1 calc R . .
H61C H 1.0191 0.0558 0.6315 0.116 Uiso 1 1 calc R . .
N1' N 0.4667(6) 0.3170(3) 0.9663(5) 0.0370(16) Uani 1 1 d . . .
C2' C 0.4848(9) 0.4062(4) 0.9998(7) 0.046(2) Uani 1 1 d . B .
H2' H 0.4746 0.4123 1.0793 0.055 Uiso 1 1 calc R . .
C3' C 0.3607(10) 0.4539(5) 0.8996(7) 0.057(2) Uani 1 1 d . . .
H3'1 H 0.27 0.4354 0.9001 0.068 Uiso 1 1 calc R . .
H3'2 H 0.3716 0.5128 0.9203 0.068 Uiso 1 1 calc R . .
C4' C 0.3546(9) 0.4417(5) 0.7679(7) 0.051(2) Uani 1 1 d . . .
H4'1 H 0.413 0.4846 0.753 0.061 Uiso 1 1 calc R . .
H4'2 H 0.2554 0.4495 0.7066 0.061 Uiso 1 1 calc R . .
C5' C 0.4069(9) 0.3572(5) 0.7457(7) 0.0446(19) Uani 1 1 d . . .
H5' H 0.5107 0.3631 0.7675 0.054 Uiso 1 1 calc R . .
C6' C 0.3354(8) 0.3310(5) 0.6061(6) 0.0430(19) Uani 1 1 d . . .
H6' H 0.3295 0.3806 0.5551 0.052 Uiso 1 1 calc R . .
C7' C 0.1816(9) 0.3001(6) 0.5704(7) 0.058(2) Uani 1 1 d . . .
H7'1 H 0.1434 0.2784 0.4849 0.07 Uiso 1 1 calc R . .
H7'2 H 0.1215 0.3468 0.5712 0.07 Uiso 1 1 calc R . .
C8' C 0.1707(9) 0.2317(6) 0.6588(7) 0.060(2) Uani 1 1 d . . .
H8'1 H 0.07 0.2167 0.6343 0.072 Uiso 1 1 calc R . .
H8'2 H 0.2226 0.1824 0.6529 0.072 Uiso 1 1 calc R . .
C9' C 0.2358(8) 0.2645(5) 0.7935(7) 0.053(2) Uani 1 1 d . . .
H9'1 H 0.2307 0.2217 0.8502 0.064 Uiso 1 1 calc R . .
H9'2 H 0.1806 0.3122 0.7998 0.064 Uiso 1 1 calc R . .
C10' C 0.3928(8) 0.2897(5) 0.8320(7) 0.0402(18) Uani 1 1 d . . .
H10' H 0.4445 0.2405 0.8225 0.048 Uiso 1 1 calc R . .
C11' C 0.5235(10) 0.2584(5) 1.0552(8) 0.053(2) Uani 1 1 d . . .
O11' O 0.5125(7) 0.1826(4) 1.0330(5) 0.0675(19) Uani 1 1 d . . .
C12' C 0.6560(10) 0.2389(5) 1.2833(7) 0.054(2) Uani 1 1 d . . .
O12' O 0.5874(6) 0.2900(3) 1.1693(5) 0.0524(15) Uani 1 1 d . . .
C13' C 0.5416(10) 0.1846(7) 1.2959(9) 0.082(3) Uani 1 1 d . . .
H13D H 0.5116 0.1427 1.2312 0.124 Uiso 1 1 calc R . .
H13E H 0.4598 0.2182 1.2873 0.124 Uiso 1 1 calc R . .
H13F H 0.5807 0.1583 1.3773 0.124 Uiso 1 1 calc R . .
C14' C 0.7787(11) 0.1878(7) 1.2772(9) 0.082(3) Uani 1 1 d . . .
H14D H 0.8528 0.2244 1.276 0.123 Uiso 1 1 calc R . .
H14E H 0.7423 0.1545 1.202 0.123 Uiso 1 1 calc R . .
H14F H 0.8185 0.1521 1.3498 0.123 Uiso 1 1 calc R . .
C15' C 0.7118(11) 0.3032(6) 1.3838(7) 0.077(3) Uani 1 1 d . . .
H15D H 0.632 0.3334 1.3872 0.115 Uiso 1 1 calc R . .
H15E H 0.7738 0.341 1.3655 0.115 Uiso 1 1 calc R . .
H15F H 0.7658 0.2767 1.4636 0.115 Uiso 1 1 calc R . .
C21' C 0.6338(10) 0.4384(5) 1.0223(8) 0.067(3) Uani 1 1 d D . .
H21C H 0.7016 0.4079 1.0946 0.08 Uiso 1 1 calc R A 1
H21D H 0.651 0.4202 0.9504 0.08 Uiso 1 1 calc R A 1
C22' C 0.680(2) 0.5267(8) 1.044(2) 0.095(7) Uani 0.5 1 d PDU B 1
H22C H 0.7844 0.5315 1.0733 0.114 Uiso 0.5 1 calc PR B 1
H22D H 0.6334 0.5592 0.9672 0.114 Uiso 0.5 1 calc PR B 1
O22' O 0.635(3) 0.5533(14) 1.1384(18) 0.078(6) Uani 0.5 1 d PDU B 1
H22' H 0.5548 0.5752 1.1046 0.117 Uiso 0.5 1 calc PR B 1
C22" C 0.681(2) 0.4910(12) 1.1407(15) 0.085(7) Uani 0.5 1 d PDU B 2
H22E H 0.7111 0.4524 1.211 0.102 Uiso 0.5 1 calc PR B 2
H22F H 0.7675 0.5205 1.148 0.102 Uiso 0.5 1 calc PR B 2
O22" O 0.590(3) 0.5511(16) 1.162(3) 0.105(8) Uani 0.5 1 d PDU B 2
H22" H 0.5634 0.5856 1.105 0.158 Uiso 0.5 1 calc PR B 2
C61' C 0.4238(9) 0.2660(6) 0.5747(8) 0.069(3) Uani 1 1 d . . .
H61D H 0.418 0.2138 0.6125 0.104 Uiso 1 1 calc R . .
H61E H 0.523 0.2837 0.607 0.104 Uiso 1 1 calc R . .
H61F H 0.3863 0.2595 0.4848 0.104 Uiso 1 1 calc R . .

loop_
_atom_site_aniso_label
_atom_site_aniso_U_11
_atom_site_aniso_U_22
_atom_site_aniso_U_33
_atom_site_aniso_U_23
_atom_site_aniso_U_13
_atom_site_aniso_U_12
N1 0.037(4) 0.047(4) 0.040(3) -0.001(3) 0.022(3) -0.004(3)
C2 0.057(6) 0.043(4) 0.054(5) -0.006(4) 0.036(4) 0.002(4)
C3 0.055(6) 0.070(6) 0.077(6) 0.000(5) 0.028(5) 0.020(5)
C4 0.079(7) 0.055(6) 0.057(5) 0.002(4) 0.004(5) 0.026(5)
C5 0.038(5) 0.049(5) 0.051(5) -0.003(4) 0.019(4) -0.008(4)
C6 0.067(6) 0.054(5) 0.048(5) -0.001(4) 0.011(5) -0.010(5)
C7 0.066(6) 0.063(5) 0.055(5) 0.005(5) 0.005(4) -0.003(5)
C8 0.050(6) 0.083(6) 0.062(5) -0.010(5) 0.018(4) -0.018(5)
C9 0.056(6) 0.078(6) 0.057(5) 0.000(5) 0.030(4) -0.021(5)
C10 0.037(5) 0.042(4) 0.045(4) 0.009(4) 0.021(3) -0.005(4)
C11 0.055(6) 0.049(5) 0.038(5) 0.001(4) 0.019(4) -0.002(4)
O11 0.069(4) 0.044(3) 0.052(3) -0.002(3) 0.023(3) -0.005(3)
C12 0.035(5) 0.051(4) 0.042(4) 0.005(4) 0.012(4) -0.005(4)
O12 0.083(4) 0.049(3) 0.037(3) 0.005(3) 0.018(3) 0.002(3)
C13 0.082(7) 0.108(9) 0.078(6) 0.028(6) 0.033(6) -0.020(7)
C14 0.058(6) 0.133(10) 0.093(7) -0.003(7) 0.044(6) 0.029(7)
C15 0.111(9) 0.075(7) 0.040(5) -0.006(5) 0.014(5) 0.002(6)
C21 0.061(6) 0.047(5) 0.057(5) -0.012(4) 0.030(4) -0.006(5)
C22 0.073(7) 0.051(5) 0.063(6) 0.010(5) 0.016(5) -0.004(5)
O22 0.121(6) 0.057(4) 0.079(4) -0.006(4) 0.039(4) 0.004(4)
C61 0.088(7) 0.096(8) 0.055(5) -0.006(5) 0.038(5) -0.016(7)
N1' 0.039(4) 0.036(4) 0.035(3) 0.000(3) 0.015(3) 0.000(3)
C2' 0.057(5) 0.034(4) 0.040(4) 0.002(3) 0.014(4) 0.001(4)
C3' 0.076(6) 0.047(5) 0.051(5) -0.006(4) 0.030(5) 0.003(5)
C4' 0.065(6) 0.041(4) 0.048(4) 0.013(4) 0.024(4) 0.003(4)
C5' 0.041(5) 0.046(5) 0.050(4) 0.006(4) 0.021(4) -0.007(4)
C6' 0.039(5) 0.054(5) 0.038(4) 0.009(4) 0.018(4) 0.003(4)
C7' 0.049(5) 0.076(6) 0.049(4) -0.005(4) 0.021(4) -0.004(5)
C8' 0.041(5) 0.066(6) 0.067(5) -0.004(5) 0.017(4) -0.015(4)
C9' 0.039(5) 0.064(6) 0.064(5) 0.009(4) 0.029(4) -0.004(4)
C10' 0.037(5) 0.046(4) 0.040(4) -0.004(4) 0.018(3) -0.003(4)
C11' 0.064(6) 0.044(5) 0.055(6) 0.005(4) 0.030(5) -0.007(4)
O11' 0.085(5) 0.050(4) 0.051(4) 0.006(3) 0.012(3) 0.000(3)
C12' 0.058(6) 0.053(5) 0.046(5) -0.003(4) 0.015(4) 0.000(4)
O12' 0.065(4) 0.046(3) 0.035(3) 0.013(2) 0.010(3) 0.009(3)
C13' 0.062(6) 0.112(9) 0.081(6) 0.029(6) 0.037(5) -0.002(6)
C14' 0.067(6) 0.103(8) 0.076(6) -0.006(6) 0.030(5) 0.022(6)
C15' 0.103(8) 0.074(7) 0.046(5) 0.003(5) 0.024(5) 0.004(6)
C21' 0.068(6) 0.074(6) 0.058(5) -0.011(5) 0.026(5) -0.036(6)
C22' 0.049(11) 0.105(14) 0.141(16) -0.035(13) 0.050(11) -0.030(11)
O22' 0.093(12) 0.084(12) 0.055(9) -0.007(8) 0.029(8) -0.046(10)
C22" 0.067(13) 0.051(11) 0.119(15) -0.009(11) 0.022(11) 0.004(10)
O22" 0.144(17) 0.102(13) 0.092(13) 0.000(10) 0.071(11) -0.048(12)
C61' 0.050(6) 0.102(8) 0.064(5) -0.023(5) 0.032(5) -0.002(6)

loop_
_atom_type_symbol
_atom_type_description
_atom_type_scat_dispersion_real
_atom_type_scat_dispersion_imag
_atom_type_scat_source
C C 0.0033 0.0016 'International Tables Vol C Tables 4.2.6.8 and 6.1.1.4'
H H 0 0 'International Tables Vol C Tables 4.2.6.8 and 6.1.1.4'
N N 0.0061 0.0033 'International Tables Vol C Tables 4.2.6.8 and 6.1.1.4'
O O 0.0106 0.006 'International Tables Vol C Tables 4.2.6.8 and 6.1.1.4'

loop_
_geom_angle_atom_site_label_1
_geom_angle_atom_site_label_2
_geom_angle_atom_site_label_3
_geom_angle
_geom_angle_site_symmetry_1
_geom_angle_site_symmetry_3
_geom_angle_publ_flag
C11 N1 C2 122.8(6) . . ?
C11 N1 C10 116.6(6) . . ?
C2 N1 C10 120.6(6) . . ?
N1 C2 C3 109.5(7) . . ?
N1 C2 C21 112.7(6) . . ?
C3 C2 C21 114.1(7) . . ?
C2 C3 C4 112.6(7) . . ?
C3 C4 C5 112.5(7) . . ?
C10 C5 C6 109.5(6) . . ?
C10 C5 C4 113.5(7) . . ?
C6 C5 C4 111.8(7) . . ?
C61 C6 C7 111.2(8) . . ?
C61 C6 C5 111.0(7) . . ?
C7 C6 C5 112.1(8) . . ?
C6 C7 C8 112.9(7) . . ?
C9 C8 C7 110.7(7) . . ?
C10 C9 C8 109.6(6) . . ?
N1 C10 C9 112.6(6) . . ?
N1 C10 C5 107.7(6) . . ?
C9 C10 C5 114.1(7) . . ?
O11 C11 N1 125.4(7) . . ?
O11 C11 O12 123.3(7) . . ?
N1 C11 O12 111.4(7) . . ?
O12 C12 C13 110.0(7) . . ?
O12 C12 C14 110.7(7) . . ?
C13 C12 C14 110.7(8) . . ?
O12 C12 C15 102.0(6) . . ?
C13 C12 C15 111.4(8) . . ?
C14 C12 C15 111.8(8) . . ?
C11 O12 C12 122.9(6) . . ?
C22 C21 C2 113.2(7) . . ?
O22 C22 C21 114.7(7) . . ?
C11' N1' C2' 120.8(6) . . ?
C11' N1' C10' 118.2(6) . . ?
C2' N1' C10' 120.9(6) . . ?
N1' C2' C21' 112.5(7) . . ?
N1' C2' C3' 108.3(6) . . ?
C21' C2' C3' 114.2(7) . . ?
C4' C3' C2' 112.4(7) . . ?
C3' C4' C5' 114.6(7) . . ?
C10' C5' C4' 112.7(7) . . ?
C10' C5' C6' 111.8(6) . . ?
C4' C5' C6' 112.3(6) . . ?
C61' C6' C7' 110.6(7) . . ?
C61' C6' C5' 112.1(6) . . ?
C7' C6' C5' 110.9(6) . . ?
C6' C7' C8' 113.6(7) . . ?
C9' C8' C7' 108.9(7) . . ?
C8' C9' C10' 110.3(6) . . ?
N1' C10' C5' 109.9(6) . . ?
N1' C10' C9' 113.2(6) . . ?
C5' C10' C9' 111.7(6) . . ?
O11' C11' O12' 123.6(7) . . ?
O11' C11' N1' 123.8(8) . . ?
O12' C11' N1' 112.5(7) . . ?
O12' C12' C15' 102.0(7) . . ?
O12' C12' C13' 108.5(7) . . ?
C15' C12' C13' 112.4(8) . . ?
O12' C12' C14' 110.4(7) . . ?
C15' C12' C14' 111.2(8) . . ?
C13' C12' C14' 111.9(8) . . ?
C11' O12' C12' 123.3(6) . . ?
C22' C21' C2' 125.4(11) . . ?
C22' C21' C22" 49.9(12) . . ?
C2' C21' C22" 105.1(11) . . ?
O22' C22' C21' 103.6(15) . . ?
O22" C22" C21' 123.6(18) . . ?

loop_
_geom_bond_atom_site_label_1
_geom_bond_atom_site_label_2
_geom_bond_distance
_geom_bond_site_symmetry_2
_geom_bond_publ_flag
N1 C11 1.326(9) . ?
N1 C2 1.475(10) . ?
N1 C10 1.506(9) . ?
C2 C3 1.487(11) . ?
C2 C21 1.528(11) . ?
C3 C4 1.535(12) . ?
C4 C5 1.545(11) . ?
C5 C10 1.530(10) . ?
C5 C6 1.540(11) . ?
C6 C61 1.516(12) . ?
C6 C7 1.524(12) . ?
C7 C8 1.543(12) . ?
C8 C9 1.527(10) . ?
C9 C10 1.510(10) . ?
C11 O11 1.222(9) . ?
C11 O12 1.345(9) . ?
C12 O12 1.466(8) . ?
C12 C13 1.480(11) . ?
C12 C14 1.493(11) . ?
C12 C15 1.509(11) . ?
C21 C22 1.493(11) . ?
C22 O22 1.426(11) . ?
N1' C11' 1.339(9) . ?
N1' C2' 1.476(9) . ?
N1' C10' 1.492(9) . ?
C2' C21' 1.514(11) . ?
C2' C3' 1.520(10) . ?
C3' C4' 1.524(10) . ?
C4' C5' 1.518(11) . ?
C5' C10' 1.525(10) . ?
C5' C6' 1.538(10) . ?
C6' C61' 1.518(11) . ?
C6' C7' 1.523(11) . ?
C7' C8' 1.540(12) . ?
C8' C9' 1.521(10) . ?
C9' C10' 1.521(10) . ?
C11' O11' 1.238(9) . ?
C11' O12' 1.315(10) . ?
C12' O12' 1.467(9) . ?
C12' C15' 1.485(12) . ?
C12' C13' 1.508(13) . ?
C12' C14' 1.518(13) . ?
C21' C22' 1.482(10) . ?
C21' C22" 1.515(10) . ?
C22' O22' 1.426(10) . ?
C22" O22" 1.428(10) . ?

loop_
_geom_torsion_atom_site_label_1
_geom_torsion_atom_site_label_2
_geom_torsion_atom_site_label_3
_geom_torsion_atom_site_label_4
_geom_torsion
_geom_torsion_site_symmetry_1
_geom_torsion_site_symmetry_2
_geom_torsion_site_symmetry_3
_geom_torsion_site_symmetry_4
_geom_torsion_publ_flag
C11 N1 C2 C3 -154.5(7) . . . . ?
C10 N1 C2 C3 27.4(10) . . . . ?
C11 N1 C2 C21 77.4(9) . . . . ?
C10 N1 C2 C21 -100.7(8) . . . . ?
N1 C2 C3 C4 -59.9(10) . . . . ?
C21 C2 C3 C4 67.4(10) . . . . ?
C2 C3 C4 C5 33.0(11) . . . . ?
C3 C4 C5 C10 26.0(10) . . . . ?
C3 C4 C5 C6 150.4(8) . . . . ?
C10 C5 C6 C61 -73.3(9) . . . . ?
C4 C5 C6 C61 160.1(7) . . . . ?
C10 C5 C6 C7 51.6(9) . . . . ?
C4 C5 C6 C7 -75.0(10) . . . . ?
C61 C6 C7 C8 72.1(9) . . . . ?
C5 C6 C7 C8 -52.7(11) . . . . ?
C6 C7 C8 C9 54.4(11) . . . . ?
C7 C8 C9 C10 -55.5(10) . . . . ?
C11 N1 C10 C9 84.1(8) . . . . ?
C2 N1 C10 C9 -97.7(8) . . . . ?
C11 N1 C10 C5 -149.3(7) . . . . ?
C2 N1 C10 C5 29.0(9) . . . . ?
C8 C9 C10 N1 -178.7(7) . . . . ?
C8 C9 C10 C5 58.2(10) . . . . ?
C6 C5 C10 N1 178.4(6) . . . . ?
C4 C5 C10 N1 -55.9(8) . . . . ?
C6 C5 C10 C9 -55.8(9) . . . . ?
C4 C5 C10 C9 69.9(9) . . . . ?
C2 N1 C11 O11 178.2(8) . . . . ?
C10 N1 C11 O11 -3.6(12) . . . . ?
C2 N1 C11 O12 -2.1(11) . . . . ?
C10 N1 C11 O12 176.2(6) . . . . ?
O11 C11 O12 C12 -3.0(13) . . . . ?
N1 C11 O12 C12 177.2(6) . . . . ?
C13 C12 O12 C11 -60.5(10) . . . . ?
C14 C12 O12 C11 62.1(10) . . . . ?
C15 C12 O12 C11 -178.8(8) . . . . ?
N1 C2 C21 C22 -140.0(7) . . . . ?
C3 C2 C21 C22 94.4(9) . . . . ?
C2 C21 C22 O22 -56.2(10) . . . . ?
C11' N1' C2' C21' 77.9(9) . . . . ?
C10' N1' C2' C21' -98.3(8) . . . . ?
C11' N1' C2' C3' -154.9(7) . . . . ?
C10' N1' C2' C3' 28.9(9) . . . . ?
N1' C2' C3' C4' -58.5(9) . . . . ?
C21' C2' C3' C4' 67.6(9) . . . . ?
C2' C3' C4' C5' 31.7(10) . . . . ?
C3' C4' C5' C10' 25.1(10) . . . . ?
C3' C4' C5' C6' 152.4(7) . . . . ?
C10' C5' C6' C61' -73.8(9) . . . . ?
C4' C5' C6' C61' 158.4(7) . . . . ?
C10' C5' C6' C7' 50.5(9) . . . . ?
C4' C5' C6' C7' -77.3(9) . . . . ?
C61' C6' C7' C8' 72.8(9) . . . . ?
C5' C6' C7' C8' -52.4(10) . . . . ?
C6' C7' C8' C9' 56.4(10) . . . . ?
C7' C8' C9' C10' -58.5(9) . . . . ?
C11' N1' C10' C5' -150.3(7) . . . . ?
C2' N1' C10' C5' 25.9(9) . . . . ?
C11' N1' C10' C9' 84.0(8) . . . . ?
C2' N1' C10' C9' -99.8(8) . . . . ?
C4' C5' C10' N1' -53.7(9) . . . . ?
C6' C5' C10' N1' 178.7(6) . . . . ?
C4' C5' C10' C9' 72.8(9) . . . . ?
C6' C5' C10' C9' -54.8(9) . . . . ?
C8' C9' C10' N1' -176.0(6) . . . . ?
C8' C9' C10' C5' 59.3(9) . . . . ?
C2' N1' C11' O11' -179.7(9) . . . . ?
C10' N1' C11' O11' -3.4(13) . . . . ?
C2' N1' C11' O12' 2.8(11) . . . . ?
C10' N1' C11' O12' 179.0(7) . . . . ?
O11' C11' O12' C12' 1.4(14) . . . . ?
N1' C11' O12' C12' 179.0(7) . . . . ?
C15' C12' O12' C11' 179.4(8) . . . . ?
C13' C12' O12' C11' -61.9(11) . . . . ?
C14' C12' O12' C11' 61.1(10) . . . . ?
N1' C2' C21' C22' 173.1(13) . . . . ?
C3' C2' C21' C22' 49.2(15) . . . . ?
N1' C2' C21' C22" -135.7(10) . . . . ?
C3' C2' C21' C22" 100.3(11) . . . . ?
C2' C21' C22' O22' 49(2) . . . . ?
C22" C21' C22' O22' -30.8(17) . . . . ?
C22' C21' C22" O22" 78(2) . . . . ?
C2' C21' C22" O22" -46(2) . . . . ?
